data_4327809
loop_
_publ_author_name
'Francesco Mezzadri'
'Edmondo Gilioli'
'Gianluca Calestani'
'Andrea Migliori'
'Mark R. Harrison'
'David A. Headspith'
'M. Grazia Francesconi'

_publ_contact_author
;
 Prof. Gianluca Calestani
 Universit\'a degli Studi di Parma
 Dipartimento di Chimica Generale ed Inorganica
 Chimica Analitica, Chimica Fisica
 Viale G. P. Usberti 17/A
 I-43100 Parma
 Italy
;
_publ_section_title
;
 Using High Pressure to Prepare Polymorphs of the Ba2Co1-xZnxS3 (0 <= x <=
 1.0) Compounds
;
_journal_name_full 'Inorganic Chemistry'
_journal_page_first 397
_journal_page_last 404
_journal_paper_doi 10.1021/ic201773e
_journal_volume 51
_journal_year 2012
_chemical_formula_moiety 'Ba2 S3 Zn'
_chemical_formula_sum 'Ba2 S3 Zn'
_chemical_formula_weight 436.24
_space_group_IT_number 62
_symmetry_cell_setting orthorhombic
_symmetry_space_group_name_Hall '-P 2c 2n'
_symmetry_space_group_name_H-M 'P n a m'
_atom_sites_solution_primary direct
_atom_sites_solution_secondary difmap
_cell_angle_alpha 90.00
_cell_angle_beta 90.00
_cell_angle_gamma 90.00
_cell_formula_units_Z 4
_cell_length_a 8.785(3)
_cell_length_b 17.013(8)
_cell_length_c 4.2490(10)
_cell_measurement_reflns_used 48
_cell_measurement_temperature 293(2)
_cell_measurement_theta_max 22.81
_cell_measurement_theta_min 16.34
_cell_volume 635.1(4)
_computing_cell_refinement FEBO
_computing_data_collection 'FEBO Software (Belletti, 1993)'
_computing_data_reduction FEBO
_computing_structure_refinement 'SHELX97-L (Sheldrick, 2008)'
_computing_structure_solution 'SIR97 (Altomare et al., 1999)'
_diffrn_ambient_temperature 293(2)
_diffrn_measured_fraction_theta_full 0.998
_diffrn_measured_fraction_theta_max 0.998
_diffrn_measurement_device 'Philips PW 1100'
_diffrn_measurement_method '\w/2\q scans'
_diffrn_radiation_monochromator graphite
_diffrn_radiation_source 'fine-focus sealed tube'
_diffrn_radiation_type MoK\a
_diffrn_radiation_wavelength 0.71073
_diffrn_reflns_av_R_equivalents 0.0000
_diffrn_reflns_av_sigmaI/netI 0.1077
_diffrn_reflns_limit_h_max 12
_diffrn_reflns_limit_h_min 0
_diffrn_reflns_limit_k_max 23
_diffrn_reflns_limit_k_min 0
_diffrn_reflns_limit_l_max 5
_diffrn_reflns_limit_l_min 0
_diffrn_reflns_number 1035
_diffrn_reflns_theta_full 29.99
_diffrn_reflns_theta_max 29.99
_diffrn_reflns_theta_min 3.33
_diffrn_standards_decay_% 0.03
_diffrn_standards_interval_count 100
_diffrn_standards_number 3
_exptl_absorpt_coefficient_mu 16.853
_exptl_absorpt_correction_T_max 0.521
_exptl_absorpt_correction_T_min 0.110
_exptl_absorpt_correction_type psi-scan
_exptl_absorpt_process_details 'North et al. (1968)'
_exptl_crystal_colour black
_exptl_crystal_density_diffrn 4.563
_exptl_crystal_description plate
_exptl_crystal_F_000 760
_exptl_crystal_size_max 0.13
_exptl_crystal_size_mid 0.11
_exptl_crystal_size_min 0.04
_refine_diff_density_max 1.992
_refine_diff_density_min -2.611
_refine_diff_density_rms 0.470
_refine_ls_extinction_method none
_refine_ls_goodness_of_fit_ref 0.825
_refine_ls_matrix_type full
_refine_ls_number_parameters 37
_refine_ls_number_reflns 1035
_refine_ls_number_restraints 0
_refine_ls_restrained_S_all 0.825
_refine_ls_R_factor_all 0.0790
_refine_ls_R_factor_gt 0.0369
_refine_ls_shift/su_max 0.000
_refine_ls_shift/su_mean 0.000
_refine_ls_structure_factor_coef Fsqd
_refine_ls_weighting_details 'calc w=1/[\s^2^(Fo^2^)+(0.0144P)^2^] where P=(Fo^2^+2Fc^2^)/3'
_refine_ls_weighting_scheme calc
_refine_ls_wR_factor_gt 0.0578
_refine_ls_wR_factor_ref 0.0638
_reflns_number_gt 681
_reflns_number_total 1035
_reflns_threshold_expression I>2\s(I)
_cod_data_source_file ic201773e_si_001_1.cif
_cod_data_source_block ba2zns3
_cod_database_code 4327809

loop_
_symmetry_equiv_pos_as_xyz
x,y,z
-x,-y,z+1/2
x+1/2,-y+1/2,-z+1/2
-x+1/2,y+1/2,-z
-x,-y,-z
x,y,-z-1/2
-x-1/2,y-1/2,z-1/2
x-1/2,-y-1/2,z

loop_
_atom_site_label
_atom_site_type_symbol
_atom_site_fract_x
_atom_site_fract_y
_atom_site_fract_z
_atom_site_U_iso_or_equiv
_atom_site_adp_type
_atom_site_occupancy
_atom_site_symmetry_multiplicity
_atom_site_calc_flag
_atom_site_refinement_flags
Ba1 Ba 0.25397(9) 0.45577(4) -0.2500 0.00516(16) Uani 1 2 d S
Ba2 Ba 0.08047(8) 0.21326(4) 0.2500 0.00546(17) Uani 1 2 d S
Zn1 Zn -0.13432(15) 0.36559(9) -0.2500 0.0052(3) Uani 1 2 d S
S1 S -0.1809(3) 0.22873(17) -0.2500 0.0046(6) Uani 1 2 d S
S2 S -0.3722(3) 0.42805(18) -0.2500 0.0047(6) Uani 1 2 d S
S3 S -0.0057(3) 0.39841(18) -0.7500 0.0044(6) Uani 1 2 d S

loop_
_atom_site_aniso_label
_atom_site_aniso_U_11
_atom_site_aniso_U_22
_atom_site_aniso_U_33
_atom_site_aniso_U_23
_atom_site_aniso_U_13
_atom_site_aniso_U_12
Ba1 0.0054(3) 0.0045(3) 0.0055(4) 0.000 0.000 -0.0007(3)
Ba2 0.0041(3) 0.0067(4) 0.0055(4) 0.000 0.000 -0.0001(3)
Zn1 0.0025(6) 0.0042(7) 0.0090(8) 0.000 0.000 -0.0006(6)
S1 0.0021(12) 0.0036(16) 0.0082(16) 0.000 0.000 -0.0001(12)
S2 0.0023(14) 0.0033(14) 0.0084(16) 0.000 0.000 -0.0011(11)
S3 0.0049(13) 0.0042(15) 0.0042(16) 0.000 0.000 0.0002(12)

loop_
_atom_type_symbol
_atom_type_description
_atom_type_scat_dispersion_real
_atom_type_scat_dispersion_imag
_atom_type_scat_source
Ba Ba -0.3244 2.2819 'International Tables Vol C Tables 4.2.6.8 and 6.1.1.4'
Zn Zn 0.2839 1.4301 'International Tables Vol C Tables 4.2.6.8 and 6.1.1.4'
S S 0.1246 0.1234 'International Tables Vol C Tables 4.2.6.8 and 6.1.1.4'

loop_
_geom_angle_atom_site_label_1
_geom_angle_atom_site_label_2
_geom_angle_atom_site_label_3
_geom_angle
_geom_angle_site_symmetry_1
_geom_angle_site_symmetry_3
S2 Ba1 S2 87.15(9) 5_565 5_564
S2 Ba1 S1 124.78(6) 5_565 3_554
S2 Ba1 S1 124.78(6) 5_564 3_554
S2 Ba1 S3 151.08(8) 5_565 .
S2 Ba1 S3 88.78(6) 5_564 .
S1 Ba1 S3 80.29(7) 3_554 .
S2 Ba1 S3 88.78(6) 5_565 1_556
S2 Ba1 S3 151.08(8) 5_564 1_556
S1 Ba1 S3 80.29(7) 3_554 1_556
S3 Ba1 S3 81.14(7) . 1_556
S2 Ba1 S3 74.98(7) 5_565 5_564
S2 Ba1 S3 74.98(7) 5_564 5_564
S1 Ba1 S3 149.02(8) 3_554 5_564
S3 Ba1 S3 76.31(8) . 5_564
S3 Ba1 S3 76.31(8) 1_556 5_564
S2 Ba1 S2 75.97(7) 5_565 1_655
S2 Ba1 S2 75.97(7) 5_564 1_655
S1 Ba1 S2 71.49(8) 3_554 1_655
S3 Ba1 S2 130.45(6) . 1_655
S3 Ba1 S2 130.45(6) 1_556 1_655
S3 Ba1 S2 139.49(8) 5_564 1_655
S2 Ba1 Zn1 124.78(5) 5_565 .
S2 Ba1 Zn1 124.78(5) 5_564 .
S1 Ba1 Zn1 76.12(6) 3_554 .
S3 Ba1 Zn1 40.58(4) . .
S3 Ba1 Zn1 40.58(4) 1_556 .
S3 Ba1 Zn1 72.90(7) 5_564 .
S2 Ba1 Zn1 147.61(6) 1_655 .
S2 Ba1 Zn1 37.46(6) 5_565 5_565
S2 Ba1 Zn1 88.06(6) 5_564 5_565
S1 Ba1 Zn1 145.56(2) 3_554 5_565
S3 Ba1 Zn1 113.81(6) . 5_565
S3 Ba1 Zn1 71.74(6) 1_556 5_565
S3 Ba1 Zn1 39.44(3) 5_564 5_565
S2 Ba1 Zn1 112.46(5) 1_655 5_565
Zn1 Ba1 Zn1 94.29(4) . 5_565
S2 Ba1 Zn1 88.06(6) 5_565 5_564
S2 Ba1 Zn1 37.46(6) 5_564 5_564
S1 Ba1 Zn1 145.56(2) 3_554 5_564
S3 Ba1 Zn1 71.74(6) . 5_564
S3 Ba1 Zn1 113.81(6) 1_556 5_564
S3 Ba1 Zn1 39.44(3) 5_564 5_564
S2 Ba1 Zn1 112.46(5) 1_655 5_564
Zn1 Ba1 Zn1 94.29(4) . 5_564
Zn1 Ba1 Zn1 66.90(4) 5_565 5_564
S2 Ba1 Ba1 133.58(4) 5_565 1_554
S2 Ba1 Ba1 46.42(4) 5_564 1_554
S1 Ba1 Ba1 90.0 3_554 1_554
S3 Ba1 Ba1 49.43(4) . 1_554
S3 Ba1 Ba1 130.57(4) 1_556 1_554
S3 Ba1 Ba1 90.0 5_564 1_554
S2 Ba1 Ba1 90.0 1_655 1_554
Zn1 Ba1 Ba1 90.0 . 1_554
Zn1 Ba1 Ba1 123.450(19) 5_565 1_554
Zn1 Ba1 Ba1 56.550(19) 5_564 1_554
S2 Ba1 Ba1 46.42(4) 5_565 1_556
S2 Ba1 Ba1 133.58(4) 5_564 1_556
S1 Ba1 Ba1 90.0 3_554 1_556
S3 Ba1 Ba1 130.57(4) . 1_556
S3 Ba1 Ba1 49.43(4) 1_556 1_556
S3 Ba1 Ba1 90.0 5_564 1_556
S2 Ba1 Ba1 90.0 1_655 1_556
Zn1 Ba1 Ba1 90.0 . 1_556
Zn1 Ba1 Ba1 56.550(19) 5_565 1_556
Zn1 Ba1 Ba1 123.450(19) 5_564 1_556
Ba1 Ba1 Ba1 180.00(6) 1_554 1_556
S1 Ba2 S1 85.19(8) . 1_556
S1 Ba2 S1 156.75(3) . 3
S1 Ba2 S1 90.23(3) 1_556 3
S1 Ba2 S1 90.23(3) . 3_554
S1 Ba2 S1 156.75(3) 1_556 3_554
S1 Ba2 S1 85.03(8) 3 3_554
S1 Ba2 S2 73.25(7) . 3_554
S1 Ba2 S2 126.92(8) 1_556 3_554
S1 Ba2 S2 126.25(7) 3 3_554
S1 Ba2 S2 72.77(7) 3_554 3_554
S1 Ba2 S2 126.92(7) . 3
S1 Ba2 S2 73.25(7) 1_556 3
S1 Ba2 S2 72.77(7) 3 3
S1 Ba2 S2 126.25(7) 3_554 3
S2 Ba2 S2 82.10(8) 3_554 3
S1 Ba2 S3 75.38(7) . 1_556
S1 Ba2 S3 75.38(7) 1_556 1_556
S1 Ba2 S3 81.41(7) 3 1_556
S1 Ba2 S3 81.41(7) 3_554 1_556
S2 Ba2 S3 138.82(4) 3_554 1_556
S2 Ba2 S3 138.82(4) 3 1_556
S1 Ba2 Zn1 162.43(6) . 3
S1 Ba2 Zn1 98.22(5) 1_556 3
S1 Ba2 Zn1 40.81(6) 3 3
S1 Ba2 Zn1 93.00(6) 3_554 3
S2 Ba2 Zn1 91.23(5) 3_554 3
S2 Ba2 Zn1 40.10(6) 3 3
S3 Ba2 Zn1 122.18(5) 1_556 3
S1 Ba2 Zn1 98.22(5) . 3_554
S1 Ba2 Zn1 162.43(6) 1_556 3_554
S1 Ba2 Zn1 93.00(6) 3 3_554
S1 Ba2 Zn1 40.81(6) 3_554 3_554
S2 Ba2 Zn1 40.10(5) 3_554 3_554
S2 Ba2 Zn1 91.23(5) 3 3_554
S3 Ba2 Zn1 122.18(5) 1_556 3_554
Zn1 Ba2 Zn1 73.56(4) 3 3_554
S1 Ba2 Zn1 37.89(6) . .
S1 Ba2 Zn1 87.62(5) 1_556 .
S1 Ba2 Zn1 119.28(6) 3 .
S1 Ba2 Zn1 75.07(6) 3_554 .
S2 Ba2 Zn1 101.60(5) 3_554 .
S2 Ba2 Zn1 157.91(6) 3 .
S3 Ba2 Zn1 39.66(3) 1_556 .
Zn1 Ba2 Zn1 158.74(3) 3 .
Zn1 Ba2 Zn1 105.69(3) 3_554 .
S1 Ba2 Zn1 87.62(5) . 1_556
S1 Ba2 Zn1 37.89(6) 1_556 1_556
S1 Ba2 Zn1 75.07(6) 3 1_556
S1 Ba2 Zn1 119.28(6) 3_554 1_556
S2 Ba2 Zn1 157.91(6) 3_554 1_556
S2 Ba2 Zn1 101.60(5) 3 1_556
S3 Ba2 Zn1 39.66(3) 1_556 1_556
Zn1 Ba2 Zn1 105.69(3) 3 1_556
Zn1 Ba2 Zn1 158.74(3) 3_554 1_556
Zn1 Ba2 Zn1 67.07(3) . 1_556
S1 Ba2 Ba2 132.59(4) . 1_556
S1 Ba2 Ba2 47.41(4) 1_556 1_556
S1 Ba2 Ba2 47.49(4) 3 1_556
S1 Ba2 Ba2 132.51(4) 3_554 1_556
S2 Ba2 Ba2 131.05(4) 3_554 1_556
S2 Ba2 Ba2 48.95(4) 3 1_556
S3 Ba2 Ba2 90.0 1_556 1_556
Zn1 Ba2 Ba2 53.221(18) 3 1_556
Zn1 Ba2 Ba2 126.779(18) 3_554 1_556
Zn1 Ba2 Ba2 123.534(17) . 1_556
Zn1 Ba2 Ba2 56.466(17) 1_556 1_556
S2 Zn1 S1 106.99(11) . .
S2 Zn1 S3 107.77(8) . 1_556
S1 Zn1 S3 107.56(8) . 1_556
S2 Zn1 S3 107.77(8) . .
S1 Zn1 S3 107.56(8) . .
S3 Zn1 S3 118.65(13) 1_556 .
S2 Zn1 Ba2 62.74(6) . 3_454
S1 Zn1 Ba2 60.36(6) . 3_454
S3 Zn1 Ba2 157.42(7) 1_556 3_454
S3 Zn1 Ba2 83.88(6) . 3_454
S2 Zn1 Ba2 62.74(6) . 3_455
S1 Zn1 Ba2 60.36(6) . 3_455
S3 Zn1 Ba2 83.88(6) 1_556 3_455
S3 Zn1 Ba2 157.42(7) . 3_455
Ba2 Zn1 Ba2 73.56(4) 3_454 3_455
S2 Zn1 Ba1 128.83(9) . .
S1 Zn1 Ba1 124.18(8) . .
S3 Zn1 Ba1 59.35(6) 1_556 .
S3 Zn1 Ba1 59.35(7) . .
Ba2 Zn1 Ba1 143.040(18) 3_454 .
Ba2 Zn1 Ba1 143.040(18) 3_455 .
S2 Zn1 Ba2 137.97(5) . 1_554
S1 Zn1 Ba2 54.63(6) . 1_554
S3 Zn1 Ba2 113.77(8) 1_556 1_554
S3 Zn1 Ba2 56.82(8) . 1_554
Ba2 Zn1 Ba2 76.17(3) 3_454 1_554
Ba2 Zn1 Ba2 114.99(5) 3_455 1_554
Ba1 Zn1 Ba2 80.15(4) . 1_554
S2 Zn1 Ba2 137.97(5) . .
S1 Zn1 Ba2 54.63(6) . .
S3 Zn1 Ba2 56.82(8) 1_556 .
S3 Zn1 Ba2 113.77(8) . .
Ba2 Zn1 Ba2 114.99(5) 3_454 .
Ba2 Zn1 Ba2 76.17(3) 3_455 .
Ba1 Zn1 Ba2 80.15(4) . .
Ba2 Zn1 Ba2 67.07(3) 1_554 .
S2 Zn1 Ba1 53.09(6) . 5_565
S1 Zn1 Ba1 136.84(5) . 5_565
S3 Zn1 Ba1 58.16(7) 1_556 5_565
S3 Zn1 Ba1 114.87(9) . 5_565
Ba2 Zn1 Ba1 115.82(4) 3_454 5_565
Ba2 Zn1 Ba1 77.03(3) 3_455 5_565
Ba1 Zn1 Ba1 85.71(4) . 5_565
Ba2 Zn1 Ba1 165.85(4) 1_554 5_565
Ba2 Zn1 Ba1 111.14(3) . 5_565
S2 Zn1 Ba1 53.09(6) . 5_564
S1 Zn1 Ba1 136.84(5) . 5_564
S3 Zn1 Ba1 114.87(9) 1_556 5_564
S3 Zn1 Ba1 58.16(7) . 5_564
Ba2 Zn1 Ba1 77.03(3) 3_454 5_564
Ba2 Zn1 Ba1 115.82(4) 3_455 5_564
Ba1 Zn1 Ba1 85.71(4) . 5_564
Ba2 Zn1 Ba1 111.14(3) 1_554 5_564
Ba2 Zn1 Ba1 165.85(4) . 5_564
Ba1 Zn1 Ba1 66.90(4) 5_565 5_564
Zn1 S1 Ba2 87.48(8) . .
Zn1 S1 Ba2 87.48(8) . 1_554
Ba2 S1 Ba2 85.19(8) . 1_554
Zn1 S1 Ba2 78.82(7) . 3_454
Ba2 S1 Ba2 166.28(10) . 3_454
Ba2 S1 Ba2 93.25(3) 1_554 3_454
Zn1 S1 Ba2 78.82(7) . 3_455
Ba2 S1 Ba2 93.25(3) . 3_455
Ba2 S1 Ba2 166.28(10) 1_554 3_455
Ba2 S1 Ba2 85.03(8) 3_454 3_455
Zn1 S1 Ba1 179.63(12) . 3_454
Ba2 S1 Ba1 92.80(7) . 3_454
Ba2 S1 Ba1 92.80(7) 1_554 3_454
Ba2 S1 Ba1 100.90(7) 3_454 3_454
Ba2 S1 Ba1 100.90(7) 3_455 3_454
Zn1 S2 Ba1 89.45(8) . 5_565
Zn1 S2 Ba1 89.45(8) . 5_564
Ba1 S2 Ba1 87.15(9) 5_565 5_564
Zn1 S2 Ba2 77.16(8) . 3_454
Ba1 S2 Ba2 166.55(11) 5_565 3_454
Ba1 S2 Ba2 93.85(3) 5_564 3_454
Zn1 S2 Ba2 77.16(8) . 3_455
Ba1 S2 Ba2 93.85(3) 5_565 3_455
Ba1 S2 Ba2 166.55(11) 5_564 3_455
Ba2 S2 Ba2 82.10(8) 3_454 3_455
Zn1 S2 Ba1 161.22(13) . 1_455
Ba1 S2 Ba1 104.03(7) 5_565 1_455
Ba1 S2 Ba1 104.03(7) 5_564 1_455
Ba2 S2 Ba1 88.76(6) 3_454 1_455
Ba2 S2 Ba1 88.76(6) 3_455 1_455
Zn1 S3 Zn1 118.65(13) 1_554 .
Zn1 S3 Ba2 83.52(8) 1_554 1_554
Zn1 S3 Ba2 83.52(8) . 1_554
Zn1 S3 Ba1 161.14(10) 1_554 .
Zn1 S3 Ba1 80.07(4) . .
Ba2 S3 Ba1 97.31(7) 1_554 .
Zn1 S3 Ba1 80.07(4) 1_554 1_554
Zn1 S3 Ba1 161.14(10) . 1_554
Ba2 S3 Ba1 97.31(7) 1_554 1_554
Ba1 S3 Ba1 81.14(7) . 1_554
Zn1 S3 Ba1 82.40(8) 1_554 5_564
Zn1 S3 Ba1 82.40(8) . 5_564
Ba2 S3 Ba1 152.20(11) 1_554 5_564
Ba1 S3 Ba1 103.69(8) . 5_564
Ba1 S3 Ba1 103.69(8) 1_554 5_564

loop_
_geom_bond_atom_site_label_1
_geom_bond_atom_site_label_2
_geom_bond_distance
_geom_bond_site_symmetry_2
Ba1 S2 3.082(2) 5_565
Ba1 S2 3.082(2) 5_564
Ba1 S1 3.191(3) 3_554
Ba1 S3 3.267(2) .
Ba1 S3 3.267(2) 1_556
Ba1 S3 3.303(3) 5_564
Ba1 S2 3.318(3) 1_655
Ba1 Zn1 3.7403(19) .
Ba1 Zn1 3.8542(18) 5_565
Ba1 Zn1 3.8542(18) 5_564
Ba1 Ba1 4.2490(10) 1_554
Ba1 Ba1 4.2490(10) 1_556
Ba2 S1 3.139(2) .
Ba2 S1 3.139(2) 1_556
Ba2 S1 3.144(2) 3
Ba2 S1 3.144(2) 3_554
Ba2 S2 3.235(3) 3_554
Ba2 S2 3.235(3) 3
Ba2 S3 3.240(3) 1_556
Ba2 Zn1 3.5483(14) 3
Ba2 Zn1 3.5483(14) 3_554
Ba2 Zn1 3.8458(16) .
Ba2 Zn1 3.8458(16) 1_556
Ba2 Ba2 4.2490(10) 1_556
Zn1 S2 2.344(3) .
Zn1 S1 2.364(3) .
Zn1 S3 2.4702(17) 1_556
Zn1 S3 2.4702(17) .
Zn1 Ba2 3.5483(14) 3_454
Zn1 Ba2 3.5483(14) 3_455
Zn1 Ba2 3.8458(16) 1_554
Zn1 Ba1 3.8542(18) 5_565
Zn1 Ba1 3.8542(18) 5_564
S1 Ba2 3.139(2) 1_554
S1 Ba2 3.144(2) 3_454
S1 Ba2 3.144(2) 3_455
S1 Ba1 3.191(3) 3_454
S2 Ba1 3.082(2) 5_565
S2 Ba1 3.082(2) 5_564
S2 Ba2 3.235(3) 3_454
S2 Ba2 3.235(3) 3_455
S2 Ba1 3.318(3) 1_455
S3 Zn1 2.4702(17) 1_554
S3 Ba2 3.240(3) 1_554
S3 Ba1 3.267(2) 1_554
S3 Ba1 3.303(3) 5_564
